data_1536328
loop_
_publ_author_name
'Kaiser, J.W.'
'Haase, M.G.'
'Jeitschko, W.'

_publ_section_title
;
 A variety of different occupancies in isotypic compounds: Ternary
 antimonides and bismuthides with the ideal formulas T5 T' Sb3 and T5 T'
 Bi3 (T= Ti, Zr, Hf: T'= late transition metals) and the binary antimonide
 Ti4.8 Sb3.29, all cryst..
;
_journal_name_full 'Zeitschrift fuer Anorganische und Allgemeine Chemie'
_journal_page_first 2369
_journal_page_last 2376
_journal_volume 627
_journal_year 2001
_chemical_formula_sum 'Pt0.65 Sb3 Ti4.73'
_chemical_name_systematic 'Ti4.73 Pt0.65 Sb3'
_space_group_IT_number 193
_symmetry_space_group_name_Hall '-P 6c 2'
_symmetry_space_group_name_H-M 'P 63/m c m'
_cell_angle_alpha 90
_cell_angle_beta 90
_cell_angle_gamma 120
_cell_formula_units_Z 2
_cell_length_a 8.088
_cell_length_b 8.088
_cell_length_c 5.557
_cell_volume 314.813
_citation_journal_id_ASTM ZAACAB
_cod_data_source_file Kaiser_ZAACAB_2001_219.cif
_cod_data_source_block Pt0.65Sb3Ti4.73
_cod_original_cell_volume 314.8135
_cod_database_code 1536328

loop_
_symmetry_equiv_pos_as_xyz
x,y,z
x-y,x,z+1/2
-y,x-y,z
-x,-y,z+1/2
-x+y,-x,z
y,-x+y,z+1/2
-y,-x,-z
x-y,-y,-z+1/2
x,x-y,-z
y,x,-z+1/2
-x+y,y,-z
-x,-x+y,-z+1/2
-x,-y,-z
-x+y,-x,-z-1/2
y,-x+y,-z
x,y,-z-1/2
x-y,x,-z
-y,x-y,-z-1/2
y,x,z
-x+y,y,z-1/2
-x,-x+y,z
-y,-x,z-1/2
x-y,-y,z
x,x-y,z-1/2

loop_
_atom_site_label
_atom_site_type_symbol
_atom_site_fract_x
_atom_site_fract_y
_atom_site_fract_z
_atom_site_occupancy
_atom_site_U_iso_or_equiv
Ti2 Ti 0.3333 0.6667 0 0.959 0.0
Sb1 Sb 0.61337 0 0.25 1 0.0
Pt2 Pt 0 0 0.25 0.136 0.0
Pt1 Pt 0 0 0 0.515 0.0
Ti1 Ti 0.2682 0 0.25 0.936 0.0
